data_4132308
loop_
_publ_author_name
'Huxley, Michael T.'
'Burgun, Alexandre'
'Ghodrati, Hanieh'
'Coghlan, Campbell J.'
'Lemieux, Anthony'
'Champness, Neil R.'
'Huang, David M.'
'Doonan, Christian J.'
'Sumby, Christopher J.'

_publ_section_title
;
 Protecting-Group-Free Site-Selective Reactions in a Metal-Organic
 Framework Reaction Vessel.
;
_journal_issue 20
_journal_name_full 'Journal of the American Chemical Society'
_journal_page_first 6416
_journal_page_last 6425
_journal_paper_doi 10.1021/jacs.8b02896
_journal_volume 140
_journal_year 2018
_chemical_formula_sum 'C53 H49.5 Mn2 N7.5 O10.5'
_chemical_formula_weight 1069.38
_space_group_crystal_system monoclinic
_space_group_IT_number 11
_space_group_name_Hall '-P 2yb'
_space_group_name_H-M_alt 'P 1 21/m 1'
_atom_sites_solution_hydrogens geom
_audit_creation_method SHELXL-2014/6
_cell_angle_alpha 90
_cell_angle_beta 96.43(3)
_cell_angle_gamma 90
_cell_formula_units_Z 4
_cell_length_a 12.403(3)
_cell_length_b 33.488(7)
_cell_length_c 12.991(3)
_cell_measurement_reflns_used 74869
_cell_measurement_temperature 100(2)
_cell_measurement_theta_max 26.003
_cell_measurement_theta_min 1.652
_cell_volume 5362(2)
_computing_cell_refinement 'XDS (Kabsch, 1993)'
_computing_data_collection 'BluIce (McPhillips, 2002)'
_computing_data_reduction 'XDS (Kabsch, 1993)'
_computing_molecular_graphics 'X-Seed (Barbour, 1999)'
_computing_structure_refinement 'SHELXL-2014/6 (Sheldrick, 2014)'
_computing_structure_solution 'SHELXS-2014 (Sheldrick, 2014)'
_diffrn_ambient_temperature 100(2)
_diffrn_measured_fraction_theta_full 0.926
_diffrn_measured_fraction_theta_max 0.926
_diffrn_measurement_device_type 'ADSC Quantum 210r'
_diffrn_measurement_method 'Phi Scan'
_diffrn_radiation_monochromator 'Silicon Double Crystal'
_diffrn_radiation_source 'MX1 Beamline Australian Synchrotron'
_diffrn_radiation_type Synchrotron
_diffrn_radiation_wavelength 0.7108
_diffrn_reflns_av_R_equivalents 0.0505
_diffrn_reflns_av_unetI/netI 0.0249
_diffrn_reflns_Laue_measured_fraction_full 0.926
_diffrn_reflns_Laue_measured_fraction_max 0.926
_diffrn_reflns_limit_h_max 15
_diffrn_reflns_limit_h_min -15
_diffrn_reflns_limit_k_max 41
_diffrn_reflns_limit_k_min -41
_diffrn_reflns_limit_l_max 16
_diffrn_reflns_limit_l_min -16
_diffrn_reflns_number 74869
_diffrn_reflns_point_group_measured_fraction_full 0.926
_diffrn_reflns_point_group_measured_fraction_max 0.926
_diffrn_reflns_theta_full 26.000
_diffrn_reflns_theta_max 26.003
_diffrn_reflns_theta_min 1.652
_exptl_absorpt_coefficient_mu 0.535
_exptl_absorpt_correction_T_max 0.995
_exptl_absorpt_correction_T_min 0.815
_exptl_absorpt_correction_type multi-scan
_exptl_absorpt_process_details 'XDS (Kabsch, 1993)'
_exptl_crystal_colour 'pale yellow'
_exptl_crystal_density_diffrn 1.325
_exptl_crystal_description plate
_exptl_crystal_F_000 2216
_exptl_crystal_size_max 0.400
_exptl_crystal_size_mid 0.150
_exptl_crystal_size_min 0.010
_platon_squeeze_details
;
In order to subtract the contribution from the disordered 
solvent (toluene; one toluene molecule was located and 
refined), the SQUEEZE command was applied, 
which gave a new HKL file. The number of located electrons is 
266 which equates to approximately 2 toluene molecules 
per unit cell and 0.5 per asymmetric unit. This has been
added to the reported formula.
;
_refine_diff_density_max 1.117
_refine_diff_density_min -1.589
_refine_diff_density_rms 0.108
_refine_ls_extinction_method none
_refine_ls_goodness_of_fit_ref 1.074
_refine_ls_hydrogen_treatment constr
_refine_ls_matrix_type full
_refine_ls_number_parameters 658
_refine_ls_number_reflns 9923
_refine_ls_number_restraints 26
_refine_ls_restrained_S_all 1.083
_refine_ls_R_factor_all 0.0888
_refine_ls_R_factor_gt 0.0787
_refine_ls_shift/su_max 0.001
_refine_ls_shift/su_mean 0.000
_refine_ls_structure_factor_coef Fsqd
_refine_ls_weighting_details 'w=1/[\s^2^(Fo^2^)+(0.1014P)^2^+20.4193P] where P=(Fo^2^+2Fc^2^)/3'
_refine_ls_weighting_scheme calc
_refine_ls_wR_factor_gt 0.2085
_refine_ls_wR_factor_ref 0.2147
_reflns_Friedel_coverage 0.000
_reflns_number_gt 8475
_reflns_number_total 9923
_reflns_threshold_expression 'I > 2\s(I)'
_cod_data_source_file ja8b02896_si_001.cif
_cod_data_source_block MnMOF[Mn(CO)3(DMT)]
_cod_depositor_comments
;
The following automatic conversions were performed:

data item '_exptl_absorpt_correction_type' value 'Multi-Scan' was
changed to 'multi-scan' in accordance with the
/home/saulius/struct/COD-crude-data/automatic-downloads/DataCite-retrospective/ACS/depositions/lib/dictionaries/cif_core.dic
dictionary named 'cif_core.dic' version 2.4.2 last updated on
2011-04-26.

Automatic conversion script
Id: cif_fix_values 6909 2019-04-08 15:41:33Z antanas 
;
_cod_original_cell_volume 5361.9(19)
_cod_original_sg_symbol_H-M 'P 21/m'
_cod_original_formula_sum 'C53 H49.50 Mn2 N7.50 O10.50'
_cod_database_code 4132308
_shelx_space_group_comment
;
The symmetry employed for this shelxl refinement is uniquely defined
by the following loop, which should always be used as a source of
symmetry information in preference to the above space-group names.
They are only intended as comments.
;
_shelx_estimated_absorpt_t_min 0.815
_shelx_estimated_absorpt_t_max 0.995
_shelxl_version_number 2014/6
_platon_squeeze_void_probe_radius 1.20

loop_
_space_group_symop_operation_xyz
'x, y, z'
'-x, y+1/2, -z'
'-x, -y, -z'
'x, -y-1/2, z'

loop_
_atom_site_label
_atom_site_type_symbol
_atom_site_fract_x
_atom_site_fract_y
_atom_site_fract_z
_atom_site_U_iso_or_equiv
_atom_site_adp_type
_atom_site_occupancy
_atom_site_site_symmetry_order
_atom_site_calc_flag
_atom_site_refinement_flags_posn
_atom_site_refinement_flags_adp
_atom_site_refinement_flags_occupancy
Mn01 Mn 1.20079(5) 0.43082(2) 0.10499(4) 0.01656(17) Uani 1 1 d . . .
C1 C 1.2927(3) 0.35047(12) 0.2340(3) 0.0204(8) Uani 1 1 d . . .
H1A H 1.3169 0.3248 0.2668 0.024 Uiso 1 1 calc R U .
H1B H 1.2356 0.3446 0.1765 0.024 Uiso 1 1 calc R U .
Mn02 Mn 1.0000 0.5000 0.0000 0.0178(2) Uani 1 2 d S . P
N2 N 1.3830(3) 0.36957(10) 0.1934(2) 0.0184(7) Uani 1 1 d . . .
Mn03 Mn 0.29722(15) 0.2500 -0.16219(15) 0.0692(5) Uani 1 2 d S T P
C3 C 1.4913(3) 0.36496(13) 0.2197(3) 0.0228(8) Uani 1 1 d . . .
C4 C 1.5419(3) 0.39238(12) 0.1608(3) 0.0215(8) Uani 1 1 d . . .
C5 C 1.4569(3) 0.41344(12) 0.1030(3) 0.0199(8) Uani 1 1 d . . .
N6 N 1.3614(3) 0.39944(10) 0.1225(2) 0.0186(7) Uani 1 1 d . . .
C7 C 1.5363(4) 0.33752(17) 0.3023(4) 0.0438(13) Uani 1 1 d . . .
H7A H 1.5088 0.3449 0.3676 0.066 Uiso 1 1 calc R U .
H7B H 1.6156 0.3393 0.3105 0.066 Uiso 1 1 calc R U .
H7C H 1.5143 0.3101 0.2839 0.066 Uiso 1 1 calc R U .
C8 C 1.4656(4) 0.44696(13) 0.0282(3) 0.0268(9) Uani 1 1 d . . .
H8A H 1.3987 0.4485 -0.0195 0.040 Uiso 1 1 calc R U .
H8B H 1.5272 0.4422 -0.0111 0.040 Uiso 1 1 calc R U .
H8C H 1.4765 0.4721 0.0664 0.040 Uiso 1 1 calc R U .
C9 C 1.6593(4) 0.39711(13) 0.1564(3) 0.0272(9) Uani 1 1 d . . .
C10 C 1.7237(4) 0.36418(14) 0.1400(4) 0.0294(10) Uani 1 1 d . . .
H10 H 1.6923 0.3383 0.1359 0.035 Uiso 1 1 calc R U .
C11 C 1.8335(4) 0.36877(14) 0.1296(4) 0.0299(10) Uani 1 1 d . . .
H11 H 1.8767 0.3460 0.1190 0.036 Uiso 1 1 calc R U .
C12 C 1.8799(3) 0.40644(13) 0.1347(3) 0.0248(9) Uani 1 1 d . . .
C13 C 1.8175(4) 0.43967(13) 0.1546(3) 0.0255(9) Uani 1 1 d . . .
H13 H 1.8499 0.4654 0.1616 0.031 Uiso 1 1 calc R U .
C14 C 1.7066(4) 0.43496(14) 0.1642(3) 0.0272(9) Uani 1 1 d . . .
H14 H 1.6637 0.4576 0.1762 0.033 Uiso 1 1 calc R U .
N15 N 1.2485(3) 0.37564(10) 0.3095(2) 0.0183(7) Uani 1 1 d . . .
N16 N 1.2041(3) 0.41133(10) 0.2773(2) 0.0212(7) Uani 1 1 d . . .
C17 C 1.1718(4) 0.42842(13) 0.3612(3) 0.0230(9) Uani 1 1 d . . .
C18 C 1.1947(3) 0.40327(13) 0.4490(3) 0.0232(9) Uani 1 1 d . . .
C19 C 1.2441(4) 0.36972(13) 0.4130(3) 0.0244(9) Uani 1 1 d . . .
C20 C 1.2831(5) 0.33263(16) 0.4676(4) 0.0454(14) Uani 1 1 d . . .
H20A H 1.2616 0.3095 0.4240 0.068 Uiso 1 1 calc R U .
H20B H 1.2512 0.3305 0.5331 0.068 Uiso 1 1 calc R U .
H20C H 1.3624 0.3334 0.4818 0.068 Uiso 1 1 calc R U .
C21 C 1.1192(5) 0.46880(15) 0.3550(3) 0.0390(13) Uani 1 1 d . . .
H21A H 1.1433 0.4837 0.2968 0.059 Uiso 1 1 calc R U .
H21B H 1.1398 0.4834 0.4196 0.059 Uiso 1 1 calc R U .
H21C H 1.0402 0.4657 0.3444 0.059 Uiso 1 1 calc R U .
C22 C 1.1783(4) 0.41240(13) 0.5564(3) 0.0246(9) Uani 1 1 d . . .
C23 C 1.0825(4) 0.43034(15) 0.5811(3) 0.0310(10) Uani 1 1 d . . .
H23 H 1.0253 0.4357 0.5280 0.037 Uiso 1 1 calc R U .
C24 C 1.0709(4) 0.44028(15) 0.6829(3) 0.0298(10) Uani 1 1 d . . .
H24 H 1.0057 0.4525 0.6989 0.036 Uiso 1 1 calc R U .
C25 C 1.1539(4) 0.43255(13) 0.7622(3) 0.0242(9) Uani 1 1 d . . .
C26 C 1.2478(4) 0.41406(16) 0.7380(3) 0.0347(11) Uani 1 1 d . . .
H26 H 1.3042 0.4082 0.7915 0.042 Uiso 1 1 calc R U .
C27 C 1.2600(4) 0.40409(16) 0.6361(3) 0.0352(11) Uani 1 1 d . . .
H27 H 1.3248 0.3915 0.6206 0.042 Uiso 1 1 calc R U .
O28 O 1.0556(2) 0.38271(9) 0.1037(2) 0.0263(6) Uani 1 1 d . . .
C29 C 0.9950(4) 0.41228(13) 0.1144(3) 0.0244(9) Uani 1 1 d . . .
O30 O 1.0307(2) 0.44796(9) 0.1087(2) 0.0221(6) Uani 1 1 d . . .
O31 O 0.9375(3) 0.53323(11) 0.1172(2) 0.0370(8) Uani 1 1 d . . .
C32 C 0.8608(4) 0.55611(13) 0.1280(3) 0.0239(9) Uani 1 1 d . . .
O33 O 0.7957(3) 0.57112(10) 0.0567(2) 0.0280(7) Uani 1 1 d . . .
O34 O 0.8459(3) 0.47683(10) -0.0587(3) 0.0378(8) Uani 1 1 d . . .
C35 C 0.7647(3) 0.48166(13) -0.1220(3) 0.0232(9) Uani 1 1 d . . .
O36 O 0.7281(2) 0.51520(9) -0.1553(2) 0.0271(7) Uani 1 1 d . . .
C37 C 0.4144(6) 0.2500 -0.3720(6) 0.0380(17) Uani 1 2 d S T P
H37A H 0.4554 0.2500 -0.4332 0.046 Uiso 1 2 calc R U P
H37B H 0.3361 0.2500 -0.3970 0.046 Uiso 1 2 calc R U P
N38 N 0.4408(4) 0.28559(11) -0.3113(3) 0.0357(10) Uani 1 1 d . . .
C39 C 0.5162(4) 0.31426(13) -0.3261(4) 0.0339(11) Uani 1 1 d . . .
C40 C 0.5109(4) 0.34138(13) -0.2465(4) 0.0347(11) Uani 1 1 d . . .
C41 C 0.4354(5) 0.32688(14) -0.1851(4) 0.0390(12) Uani 1 1 d . . .
N42 N 0.3919(4) 0.29246(12) -0.2238(4) 0.0408(10) Uani 1 1 d . . .
C43 C 0.4054(6) 0.34488(17) -0.0861(5) 0.0584(17) Uani 1 1 d . . .
H43A H 0.3292 0.3533 -0.0957 0.088 Uiso 1 1 calc R U .
H43B H 0.4516 0.3681 -0.0677 0.088 Uiso 1 1 calc R U .
H43C H 0.4159 0.3250 -0.0305 0.088 Uiso 1 1 calc R U .
C44 C 0.5892(5) 0.31233(17) -0.4084(4) 0.0439(13) Uani 1 1 d . . .
H44A H 0.6433 0.2913 -0.3919 0.066 Uiso 1 1 calc R U .
H44B H 0.6261 0.3381 -0.4130 0.066 Uiso 1 1 calc R U .
H44C H 0.5467 0.3064 -0.4748 0.066 Uiso 1 1 calc R U .
C45 C 0.5799(4) 0.37746(13) -0.2230(4) 0.0351(11) Uani 1 1 d . . .
C46 C 0.5617(5) 0.41317(16) -0.2732(5) 0.0479(15) Uani 1 1 d . . .
H46 H 0.5075 0.4147 -0.3309 0.057 Uiso 1 1 calc R U .
C47 C 0.6206(5) 0.44708(15) -0.2420(4) 0.0428(13) Uani 1 1 d . . .
H47 H 0.6048 0.4717 -0.2768 0.051 Uiso 1 1 calc R U .
C48 C 0.7012(4) 0.44525(13) -0.1612(3) 0.0252(9) Uani 1 1 d . . .
C49 C 0.7222(5) 0.40902(15) -0.1112(4) 0.0443(14) Uani 1 1 d . . .
H49 H 0.7789 0.4071 -0.0558 0.053 Uiso 1 1 calc R U .
C50 C 0.6612(5) 0.37585(16) -0.1418(4) 0.0475(14) Uani 1 1 d . . .
H50 H 0.6755 0.3513 -0.1060 0.057 Uiso 1 1 calc R U .
C51 C 0.1998(10) 0.2500 -0.2654(13) 0.130(8) Uani 1 2 d DS T P
O52 O 0.1292(8) 0.2500 -0.3353(11) 0.141(5) Uani 1 2 d DS T P
C53 C 0.2162(9) 0.2139(3) -0.1041(11) 0.119(4) Uani 1 1 d D . .
O54 O 0.1548(8) 0.1929(3) -0.0710(10) 0.181(5) Uani 1 1 d D . .
N55 N 0.4123(10) 0.2500 -0.0321(7) 0.079(3) Uani 1 2 d S T P
C56 C 0.5224(9) 0.2500 -0.0054(9) 0.063(3) Uani 1 2 d DS T P
C57 C 0.5493(15) 0.2500 0.0964(9) 0.091(5) Uani 1 2 d S T P
N58 N 0.4468(17) 0.2500 0.1425(10) 0.135(6) Uani 1 2 d S T P
N59 N 0.3698(12) 0.2500 0.0623(9) 0.099(4) Uani 1 2 d S T P
C60 C 0.6571(15) 0.2500 0.1648(10) 0.093(5) Uani 1 2 d S T P
O61 O 0.7403(17) 0.2500 0.1273(15) 0.218(9) Uani 1 2 d S T P
O62 O 0.6454(11) 0.2500 0.2624(7) 0.126(4) Uani 1 2 d DS T P
C63 C 0.7613(17) 0.2500 0.3257(18) 0.195(13) Uani 1 2 d DS T P
H63A H 0.7872 0.2225 0.3352 0.293 Uiso 0.5 1 calc R U P
H63B H 0.7571 0.2623 0.3936 0.293 Uiso 0.5 1 calc R U P
H63C H 0.8116 0.2652 0.2878 0.293 Uiso 0.5 1 calc R U P
C64 C 0.6035(8) 0.2500 -0.0775(9) 0.066(3) Uani 1 2 d DS T P
O65 O 0.627(3) 0.2354(6) -0.1569(14) 0.448(18) Uani 1 1 d D U .
O66 O 0.6801(17) 0.2786(5) -0.0453(17) 0.437(19) Uani 1 1 d D U .
C67 C 0.805(2) 0.273(2) -0.056(6) 0.85(8) Uani 1 1 d D U .
H67A H 0.8451 0.2967 -0.0285 1.272 Uiso 1 1 calc R U .
H67B H 0.8323 0.2494 -0.0165 1.272 Uiso 2 2 calc R U .
H67C H 0.8155 0.2695 -0.1290 1.272 Uiso 1 1 calc R U .
C68 C 1.1888(10) 0.6092(4) 0.5672(8) 0.108(4) Uani 1 1 d . . .
H68 H 1.2144 0.5973 0.6316 0.130 Uiso 1 1 calc R U .
C69 C 1.2193(7) 0.5928(3) 0.4700(7) 0.088(3) Uani 1 1 d . . .
H69 H 1.2657 0.5702 0.4694 0.106 Uiso 1 1 calc R U .
C70 C 1.1780(6) 0.6113(3) 0.3796(6) 0.073(2) Uani 1 1 d . . .
H70 H 1.1975 0.6012 0.3159 0.088 Uiso 1 1 calc R U .
C71 C 1.1090(9) 0.6442(3) 0.3770(8) 0.096(3) Uani 1 1 d . . .
C72 C 1.0823(12) 0.6595(4) 0.4700(10) 0.127(4) Uani 1 1 d . . .
H72 H 1.0360 0.6820 0.4703 0.152 Uiso 1 1 calc R U .
C73 C 1.1239(12) 0.6416(4) 0.5640(9) 0.132(5) Uani 1 1 d . . .
H73 H 1.1057 0.6526 0.6272 0.159 Uiso 1 1 calc R U .
C74 C 1.0569(12) 0.6618(4) 0.2745(10) 0.146(5) Uani 1 1 d . . .
H74A H 0.9785 0.6644 0.2767 0.219 Uiso 1 1 calc R U .
H74B H 1.0707 0.6441 0.2174 0.219 Uiso 1 1 calc R U .
H74C H 1.0882 0.6882 0.2640 0.219 Uiso 1 1 calc R U .

loop_
_atom_site_aniso_label
_atom_site_aniso_U_11
_atom_site_aniso_U_22
_atom_site_aniso_U_33
_atom_site_aniso_U_23
_atom_site_aniso_U_13
_atom_site_aniso_U_12
Mn01 0.0149(3) 0.0234(3) 0.0113(3) -0.0002(2) 0.0012(2) 0.0019(2)
C1 0.021(2) 0.0222(19) 0.0197(18) 0.0005(15) 0.0101(16) -0.0021(15)
Mn02 0.0157(4) 0.0252(4) 0.0124(4) -0.0006(3) 0.0007(3) 0.0036(3)
N2 0.0186(18) 0.0206(16) 0.0166(15) 0.0054(12) 0.0045(13) 0.0033(12)
Mn03 0.0781(12) 0.0317(7) 0.1059(13) 0.000 0.0461(10) 0.000
C3 0.016(2) 0.030(2) 0.024(2) 0.0044(16) 0.0067(17) 0.0022(15)
C4 0.018(2) 0.025(2) 0.0222(19) 0.0044(15) 0.0048(17) 0.0016(15)
C5 0.018(2) 0.025(2) 0.0173(18) 0.0022(15) 0.0048(16) 0.0000(15)
N6 0.0195(18) 0.0206(16) 0.0160(15) 0.0021(12) 0.0026(13) 0.0027(13)
C7 0.030(3) 0.053(3) 0.049(3) 0.027(3) 0.008(2) 0.010(2)
C8 0.025(2) 0.030(2) 0.027(2) 0.0109(17) 0.0083(18) 0.0000(17)
C9 0.018(2) 0.034(2) 0.029(2) 0.0061(18) 0.0039(18) 0.0014(17)
C10 0.020(2) 0.028(2) 0.040(2) 0.0058(19) 0.005(2) -0.0016(17)
C11 0.021(2) 0.034(2) 0.036(2) 0.0048(19) 0.0071(19) 0.0057(17)
C12 0.018(2) 0.033(2) 0.024(2) 0.0071(17) 0.0031(17) 0.0014(16)
C13 0.020(2) 0.029(2) 0.028(2) 0.0017(17) 0.0056(18) -0.0011(16)
C14 0.020(2) 0.034(2) 0.028(2) 0.0029(17) 0.0060(18) 0.0007(17)
N15 0.0195(18) 0.0226(16) 0.0140(15) 0.0030(12) 0.0065(13) 0.0051(13)
N16 0.0259(19) 0.0253(17) 0.0129(15) 0.0024(13) 0.0043(13) 0.0053(14)
C17 0.027(2) 0.030(2) 0.0120(18) -0.0004(15) 0.0025(16) 0.0081(17)
C18 0.021(2) 0.036(2) 0.0131(18) 0.0015(16) 0.0012(16) 0.0047(16)
C19 0.028(2) 0.030(2) 0.0156(18) 0.0039(16) 0.0053(17) 0.0050(17)
C20 0.068(4) 0.044(3) 0.027(2) 0.015(2) 0.018(2) 0.026(3)
C21 0.058(4) 0.041(3) 0.018(2) 0.0020(19) 0.009(2) 0.024(2)
C22 0.025(2) 0.037(2) 0.0111(18) 0.0013(16) -0.0001(16) 0.0073(17)
C23 0.026(2) 0.047(3) 0.019(2) 0.0006(18) 0.0007(18) 0.0082(19)
C24 0.025(2) 0.047(3) 0.018(2) -0.0003(18) 0.0029(18) 0.0082(19)
C25 0.023(2) 0.034(2) 0.0153(19) 0.0020(16) 0.0020(17) 0.0030(17)
C26 0.030(3) 0.054(3) 0.019(2) 0.0002(19) -0.0013(19) 0.014(2)
C27 0.027(3) 0.059(3) 0.020(2) 0.001(2) 0.0038(19) 0.017(2)
O28 0.0178(15) 0.0341(17) 0.0273(15) -0.0030(12) 0.0039(12) 0.0017(12)
C29 0.022(2) 0.035(2) 0.0154(18) 0.0014(16) -0.0015(16) 0.0015(17)
O30 0.0170(15) 0.0316(16) 0.0176(13) 0.0054(11) 0.0020(11) 0.0001(11)
O31 0.047(2) 0.045(2) 0.0189(15) -0.0041(13) 0.0071(14) 0.0182(16)
C32 0.027(2) 0.032(2) 0.0138(18) -0.0033(15) 0.0049(17) 0.0008(17)
O33 0.0276(17) 0.0441(18) 0.0120(13) -0.0020(12) 0.0012(12) 0.0054(13)
O34 0.0326(19) 0.0384(19) 0.0382(19) 0.0101(15) -0.0144(15) -0.0103(14)
C35 0.019(2) 0.029(2) 0.0211(19) -0.0003(16) 0.0005(17) -0.0015(16)
O36 0.0246(16) 0.0244(15) 0.0313(16) -0.0031(12) -0.0007(13) -0.0019(12)
C37 0.044(4) 0.016(3) 0.051(4) 0.000 -0.009(3) 0.000
N38 0.042(2) 0.0203(19) 0.043(2) -0.0004(16) -0.003(2) -0.0044(16)
C39 0.041(3) 0.024(2) 0.033(2) 0.0037(18) -0.012(2) -0.0028(19)
C40 0.044(3) 0.023(2) 0.034(2) 0.0028(18) -0.009(2) 0.0000(19)
C41 0.056(3) 0.021(2) 0.040(3) -0.0017(19) 0.005(2) 0.004(2)
N42 0.045(3) 0.026(2) 0.053(3) -0.0018(18) 0.011(2) -0.0002(18)
C43 0.089(5) 0.034(3) 0.054(4) -0.010(3) 0.019(3) 0.007(3)
C44 0.051(3) 0.040(3) 0.039(3) 0.001(2) -0.001(3) -0.011(2)
C45 0.042(3) 0.024(2) 0.036(3) 0.0001(18) -0.012(2) -0.0002(19)
C46 0.050(3) 0.036(3) 0.050(3) 0.006(2) -0.029(3) -0.011(2)
C47 0.048(3) 0.025(2) 0.051(3) 0.007(2) -0.016(3) -0.004(2)
C48 0.022(2) 0.027(2) 0.025(2) -0.0007(16) -0.0053(17) -0.0008(16)
C49 0.052(3) 0.034(3) 0.040(3) 0.008(2) -0.024(3) -0.005(2)
C50 0.057(4) 0.030(3) 0.049(3) 0.012(2) -0.018(3) -0.005(2)
C51 0.087(10) 0.028(5) 0.30(3) 0.000 0.110(15) 0.000
O52 0.054(5) 0.125(9) 0.227(14) 0.000 -0.067(7) 0.000
C53 0.107(8) 0.067(6) 0.199(12) 0.024(7) 0.092(9) 0.010(5)
O54 0.131(7) 0.111(6) 0.327(14) 0.021(8) 0.143(9) -0.028(5)
N55 0.127(9) 0.044(4) 0.067(6) 0.000 0.009(6) 0.000
C56 0.073(7) 0.035(4) 0.080(7) 0.000 0.007(6) 0.000
C57 0.185(16) 0.037(5) 0.058(7) 0.000 0.042(8) 0.000
N58 0.25(2) 0.093(9) 0.061(7) 0.000 0.015(10) 0.000
N59 0.149(12) 0.081(7) 0.078(7) 0.000 0.056(8) 0.000
C60 0.152(14) 0.057(6) 0.060(7) 0.000 -0.032(8) 0.000
O61 0.170(17) 0.31(3) 0.189(17) 0.000 0.087(14) 0.000
O62 0.199(12) 0.098(7) 0.068(6) 0.000 -0.037(7) 0.000
C63 0.27(3) 0.111(15) 0.18(2) 0.000 -0.12(2) 0.000
C64 0.058(6) 0.077(7) 0.061(6) 0.000 -0.001(5) 0.000
O65 0.89(5) 0.20(3) 0.255(18) -0.054(15) 0.08(3) -0.01(3)
O66 0.56(4) 0.28(2) 0.39(3) -0.183(19) -0.31(3) 0.07(2)
C67 0.19(3) 0.62(16) 1.73(18) -0.08(11) 0.11(7) -0.13(5)
C68 0.119(9) 0.112(8) 0.083(7) -0.006(6) -0.038(6) -0.013(7)
C69 0.063(5) 0.123(8) 0.074(5) 0.016(5) -0.015(4) -0.033(5)
C70 0.062(5) 0.088(6) 0.070(5) 0.003(4) 0.009(4) -0.017(4)
C71 0.111(8) 0.076(6) 0.101(7) 0.000(5) 0.011(6) -0.006(5)
C72 0.156(12) 0.112(9) 0.112(9) -0.026(7) 0.010(8) 0.013(8)
C73 0.176(14) 0.139(11) 0.079(7) -0.031(7) -0.003(8) -0.002(10)
C74 0.163(13) 0.146(12) 0.130(10) 0.056(9) 0.022(9) 0.036(10)

loop_
_atom_type_symbol
_atom_type_description
_atom_type_scat_dispersion_real
_atom_type_scat_dispersion_imag
_atom_type_scat_source
C C 0.0033 0.0016 'International Tables Vol C Tables 4.2.6.8 and 6.1.1.4'
H H 0.0000 0.0000 'International Tables Vol C Tables 4.2.6.8 and 6.1.1.4'
N N 0.0061 0.0033 'International Tables Vol C Tables 4.2.6.8 and 6.1.1.4'
O O 0.0106 0.0060 'International Tables Vol C Tables 4.2.6.8 and 6.1.1.4'
Mn Mn 0.3368 0.7283 'International Tables Vol C Tables 4.2.6.8 and 6.1.1.4'

loop_
_geom_angle_atom_site_label_1
_geom_angle_atom_site_label_2
_geom_angle_atom_site_label_3
_geom_angle
_geom_angle_site_symmetry_1
_geom_angle_site_symmetry_3
O36 Mn01 O33 106.49(13) 3_765 3_765
O36 Mn01 O30 98.09(12) 3_765 .
O33 Mn01 O30 99.07(12) 3_765 .
O36 Mn01 N6 91.98(12) 3_765 .
O33 Mn01 N6 88.21(12) 3_765 .
O30 Mn01 N6 165.30(12) . .
O36 Mn01 N16 88.88(12) 3_765 .
O33 Mn01 N16 161.82(13) 3_765 .
O30 Mn01 N16 88.03(12) . .
N6 Mn01 N16 81.46(12) . .
O36 Mn01 O28 150.46(12) 3_765 .
O33 Mn01 O28 94.08(12) 3_765 .
O30 Mn01 O28 57.04(11) . .
N6 Mn01 O28 109.98(11) . .
N16 Mn01 O28 75.68(12) . .
N2 C1 N15 111.0(3) . .
N2 C1 H1A 109.4 . .
N15 C1 H1A 109.4 . .
N2 C1 H1B 109.4 . .
N15 C1 H1B 109.4 . .
H1A C1 H1B 108.0 . .
O31 Mn02 O31 180.0 . 3_765
O31 Mn02 O34 93.66(15) . .
O31 Mn02 O34 86.34(15) 3_765 .
O31 Mn02 O34 86.34(15) . 3_765
O31 Mn02 O34 93.66(15) 3_765 3_765
O34 Mn02 O34 180.00(17) . 3_765
O31 Mn02 O30 90.33(12) . .
O31 Mn02 O30 89.67(12) 3_765 .
O34 Mn02 O30 91.42(11) . .
O34 Mn02 O30 88.58(11) 3_765 .
O31 Mn02 O30 89.68(12) . 3_765
O31 Mn02 O30 90.33(12) 3_765 3_765
O34 Mn02 O30 88.58(11) . 3_765
O34 Mn02 O30 91.42(11) 3_765 3_765
O30 Mn02 O30 180.0 . 3_765
C3 N2 N6 111.5(3) . .
C3 N2 C1 130.2(3) . .
N6 N2 C1 118.1(3) . .
C51 Mn03 C53 87.1(6) . 4_565
C51 Mn03 C53 87.1(6) . .
C53 Mn03 C53 84.8(7) 4_565 .
C51 Mn03 N42 94.5(4) . 4_565
C53 Mn03 N42 177.9(5) 4_565 4_565
C53 Mn03 N42 93.9(3) . 4_565
C51 Mn03 N42 94.5(4) . .
C53 Mn03 N42 94.0(3) 4_565 .
C53 Mn03 N42 177.9(5) . .
N42 Mn03 N42 87.2(2) 4_565 .
C51 Mn03 N55 177.9(6) . .
C53 Mn03 N55 91.4(5) 4_565 .
C53 Mn03 N55 91.4(5) . .
N42 Mn03 N55 87.0(3) 4_565 .
N42 Mn03 N55 87.0(3) . .
N2 C3 C4 106.3(3) . .
N2 C3 C7 122.5(4) . .
C4 C3 C7 131.0(4) . .
C3 C4 C5 105.5(4) . .
C3 C4 C9 127.0(4) . .
C5 C4 C9 127.5(4) . .
N6 C5 C4 110.6(4) . .
N6 C5 C8 121.4(4) . .
C4 C5 C8 128.0(4) . .
C5 N6 N2 106.1(3) . .
C5 N6 Mn01 128.2(3) . .
N2 N6 Mn01 121.1(2) . .
C3 C7 H7A 109.5 . .
C3 C7 H7B 109.5 . .
H7A C7 H7B 109.5 . .
C3 C7 H7C 109.5 . .
H7A C7 H7C 109.5 . .
H7B C7 H7C 109.5 . .
C5 C8 H8A 109.5 . .
C5 C8 H8B 109.5 . .
H8A C8 H8B 109.5 . .
C5 C8 H8C 109.5 . .
H8A C8 H8C 109.5 . .
H8B C8 H8C 109.5 . .
C10 C9 C14 119.1(4) . .
C10 C9 C4 120.5(4) . .
C14 C9 C4 120.3(4) . .
C9 C10 C11 120.8(4) . .
C9 C10 H10 119.6 . .
C11 C10 H10 119.6 . .
C12 C11 C10 120.1(4) . .
C12 C11 H11 120.0 . .
C10 C11 H11 120.0 . .
C11 C12 C13 120.0(4) . .
C11 C12 C29 120.7(4) . 1_655
C13 C12 C29 119.3(4) . 1_655
C12 C13 C14 119.7(4) . .
C12 C13 H13 120.1 . .
C14 C13 H13 120.1 . .
C9 C14 C13 120.3(4) . .
C9 C14 H14 119.9 . .
C13 C14 H14 119.9 . .
N16 N15 C19 111.8(3) . .
N16 N15 C1 118.2(3) . .
C19 N15 C1 130.0(3) . .
C17 N16 N15 105.9(3) . .
C17 N16 Mn01 133.8(3) . .
N15 N16 Mn01 120.3(2) . .
N16 C17 C18 110.5(4) . .
N16 C17 C21 120.8(4) . .
C18 C17 C21 128.7(4) . .
C19 C18 C17 105.5(3) . .
C19 C18 C22 127.2(4) . .
C17 C18 C22 127.2(4) . .
N15 C19 C18 106.3(3) . .
N15 C19 C20 123.0(4) . .
C18 C19 C20 130.6(4) . .
C19 C20 H20A 109.5 . .
C19 C20 H20B 109.5 . .
H20A C20 H20B 109.5 . .
C19 C20 H20C 109.5 . .
H20A C20 H20C 109.5 . .
H20B C20 H20C 109.5 . .
C17 C21 H21A 109.5 . .
C17 C21 H21B 109.5 . .
H21A C21 H21B 109.5 . .
C17 C21 H21C 109.5 . .
H21A C21 H21C 109.5 . .
H21B C21 H21C 109.5 . .
C27 C22 C23 118.7(4) . .
C27 C22 C18 119.9(4) . .
C23 C22 C18 121.4(4) . .
C24 C23 C22 120.2(4) . .
C24 C23 H23 119.9 . .
C22 C23 H23 119.9 . .
C23 C24 C25 120.9(4) . .
C23 C24 H24 119.6 . .
C25 C24 H24 119.6 . .
C26 C25 C24 119.0(4) . .
C26 C25 C32 121.4(4) . 3_766
C24 C25 C32 119.6(4) . 3_766
C25 C26 C27 120.4(4) . .
C25 C26 H26 119.8 . .
C27 C26 H26 119.8 . .
C26 C27 C22 120.8(4) . .
C26 C27 H27 119.6 . .
C22 C27 H27 119.6 . .
C29 O28 Mn01 85.9(3) . .
O28 C29 O30 120.9(4) . .
O28 C29 C12 120.7(4) . 1_455
O30 C29 C12 118.4(4) . 1_455
C29 O30 Mn01 95.6(3) . .
C29 O30 Mn02 136.5(2) . .
Mn01 O30 Mn02 106.55(12) . .
C32 O31 Mn02 139.2(3) . .
O31 C32 O33 126.7(4) . .
O31 C32 C25 116.0(4) . 3_766
O33 C32 C25 117.3(4) . 3_766
C32 O33 Mn01 129.5(3) . 3_765
C35 O34 Mn02 145.5(3) . .
O34 C35 O36 125.1(4) . .
O34 C35 C48 118.3(4) . .
O36 C35 C48 116.6(3) . .
C35 O36 Mn01 122.6(3) . 3_765
N38 C37 N38 111.0(6) . 4_565
N38 C37 H37A 109.4 . .
N38 C37 H37A 109.4 4_565 .
N38 C37 H37B 109.4 . .
N38 C37 H37B 109.4 4_565 .
H37A C37 H37B 108.0 . .
N42 N38 C39 111.9(4) . .
N42 N38 C37 119.8(5) . .
C39 N38 C37 128.2(5) . .
N38 C39 C40 105.4(5) . .
N38 C39 C44 123.7(4) . .
C40 C39 C44 130.8(5) . .
C39 C40 C41 107.0(4) . .
C39 C40 C45 127.6(5) . .
C41 C40 C45 125.2(5) . .
N42 C41 C40 110.7(5) . .
N42 C41 C43 122.4(5) . .
C40 C41 C43 126.8(5) . .
C41 N42 N38 104.9(4) . .
C41 N42 Mn03 131.9(4) . .
N38 N42 Mn03 122.1(3) . .
C41 C43 H43A 109.5 . .
C41 C43 H43B 109.5 . .
H43A C43 H43B 109.5 . .
C41 C43 H43C 109.5 . .
H43A C43 H43C 109.5 . .
H43B C43 H43C 109.5 . .
C39 C44 H44A 109.5 . .
C39 C44 H44B 109.5 . .
H44A C44 H44B 109.5 . .
C39 C44 H44C 109.5 . .
H44A C44 H44C 109.5 . .
H44B C44 H44C 109.5 . .
C46 C45 C50 117.9(4) . .
C46 C45 C40 123.3(4) . .
C50 C45 C40 118.6(4) . .
C45 C46 C47 121.5(5) . .
C45 C46 H46 119.3 . .
C47 C46 H46 119.3 . .
C48 C47 C46 120.3(5) . .
C48 C47 H47 119.9 . .
C46 C47 H47 119.9 . .
C47 C48 C49 118.8(4) . .
C47 C48 C35 122.1(4) . .
C49 C48 C35 119.1(4) . .
C50 C49 C48 120.2(4) . .
C50 C49 H49 119.9 . .
C48 C49 H49 119.9 . .
C45 C50 C49 121.4(5) . .
C45 C50 H50 119.3 . .
C49 C50 H50 119.3 . .
O52 C51 Mn03 177.8(13) . .
O54 C53 Mn03 173.0(12) . .
C56 N55 N59 104.0(10) . .
C56 N55 Mn03 141.0(8) . .
N59 N55 Mn03 115.0(10) . .
C57 C56 N55 112.6(12) . .
C57 C56 C64 121.9(12) . .
N55 C56 C64 125.5(10) . .
C56 C57 N58 105.9(14) . .
C56 C57 C60 133.5(14) . .
N58 C57 C60 120.6(12) . .
N59 N58 C57 105.0(11) . .
N58 N59 N55 112.4(13) . .
O61 C60 O62 126.9(17) . .
O61 C60 C57 120.5(16) . .
O62 C60 C57 112.6(16) . .
C60 O62 C63 108.4(16) . .
O62 C63 H63A 109.5 . .
O62 C63 H63B 109.5 . .
H63A C63 H63B 109.5 . .
O62 C63 H63C 109.5 . .
H63A C63 H63C 109.5 . .
H63B C63 H63C 109.5 . .
O65 C64 O65 47.7(19) 4_565 .
O65 C64 O66 75.8(15) 4_565 .
O65 C64 O66 108.4(17) . .
O65 C64 O66 108.4(17) 4_565 4_565
O65 C64 O66 75.8(15) . 4_565
O66 C64 O66 87.8(17) . 4_565
O65 C64 C56 143.5(16) 4_565 .
O65 C64 C56 143.5(16) . .
O66 C64 C56 108.0(13) . .
O66 C64 C56 108.0(13) 4_565 .
O65 O65 C64 66.1(10) 4_565 .
O65 O65 O66 107.1(9) 4_565 4_565
C64 O65 O66 57.0(11) . 4_565
C64 O66 C67 123(3) . .
C64 O66 O65 47.1(8) . 4_565
C67 O66 O65 101(3) . 4_565
O66 C67 H67A 109.5 . .
O66 C67 H67B 109.5 . .
H67A C67 H67B 109.5 . .
O66 C67 H67C 109.5 . .
H67A C67 H67C 109.5 . .
H67B C67 H67C 109.5 . .
C73 C68 C69 119.1(10) . .
C73 C68 H68 120.4 . .
C69 C68 H68 120.4 . .
C70 C69 C68 117.3(10) . .
C70 C69 H69 121.4 . .
C68 C69 H69 121.4 . .
C69 C70 C71 123.1(9) . .
C69 C70 H70 118.4 . .
C71 C70 H70 118.4 . .
C72 C71 C70 118.5(10) . .
C72 C71 C74 119.9(11) . .
C70 C71 C74 121.6(10) . .
C71 C72 C73 120.0(12) . .
C71 C72 H72 120.0 . .
C73 C72 H72 120.0 . .
C68 C73 C72 122.0(12) . .
C68 C73 H73 119.0 . .
C72 C73 H73 119.0 . .
C71 C74 H74A 109.5 . .
C71 C74 H74B 109.5 . .
H74A C74 H74B 109.5 . .
C71 C74 H74C 109.5 . .
H74A C74 H74C 109.5 . .
H74B C74 H74C 109.5 . .

loop_
_geom_bond_atom_site_label_1
_geom_bond_atom_site_label_2
_geom_bond_distance
_geom_bond_site_symmetry_2
Mn01 O36 2.084(3) 3_765
Mn01 O33 2.107(3) 3_765
Mn01 O30 2.192(3) .
Mn01 N6 2.241(3) .
Mn01 N16 2.327(3) .
Mn01 O28 2.415(3) .
C1 N2 1.439(5) .
C1 N15 1.448(5) .
C1 H1A 0.9900 .
C1 H1B 0.9900 .
Mn02 O31 2.103(3) .
Mn02 O31 2.103(3) 3_765
Mn02 O34 2.124(3) .
Mn02 O34 2.124(3) 3_765
Mn02 O30 2.249(3) .
Mn02 O30 2.249(3) 3_765
N2 C3 1.358(5) .
N2 N6 1.366(4) .
Mn03 C51 1.702(15) .
Mn03 C53 1.791(9) 4_565
Mn03 C53 1.791(9) .
Mn03 N42 2.062(5) 4_565
Mn03 N42 2.062(5) .
Mn03 N55 2.087(11) .
C3 C4 1.389(6) .
C3 C7 1.474(6) .
C4 C5 1.413(6) .
C4 C9 1.472(6) .
C5 N6 1.324(5) .
C5 C8 1.496(5) .
C7 H7A 0.9800 .
C7 H7B 0.9800 .
C7 H7C 0.9800 .
C8 H8A 0.9800 .
C8 H8B 0.9800 .
C8 H8C 0.9800 .
C9 C10 1.392(6) .
C9 C14 1.396(6) .
C10 C11 1.392(7) .
C10 H10 0.9500 .
C11 C12 1.385(6) .
C11 H11 0.9500 .
C12 C13 1.396(6) .
C12 C29 1.494(6) 1_655
C13 C14 1.403(6) .
C13 H13 0.9500 .
C14 H14 0.9500 .
N15 N16 1.362(5) .
N15 C19 1.366(5) .
N16 C17 1.332(5) .
C17 C18 1.421(6) .
C17 C21 1.499(6) .
C18 C19 1.386(6) .
C18 C22 1.465(5) .
C19 C20 1.484(6) .
C20 H20A 0.9800 .
C20 H20B 0.9800 .
C20 H20C 0.9800 .
C21 H21A 0.9800 .
C21 H21B 0.9800 .
C21 H21C 0.9800 .
C22 C27 1.394(6) .
C22 C23 1.400(6) .
C23 C24 1.386(6) .
C23 H23 0.9500 .
C24 C25 1.396(6) .
C24 H24 0.9500 .
C25 C26 1.386(6) .
C25 C32 1.507(5) 3_766
C26 C27 1.390(6) .
C26 H26 0.9500 .
C27 H27 0.9500 .
O28 C29 1.260(5) .
C29 O30 1.279(5) .
C29 C12 1.494(6) 1_455
O31 C32 1.242(5) .
C32 O33 1.263(5) .
C32 C25 1.508(5) 3_766
O33 Mn01 2.107(3) 3_765
O34 C35 1.238(5) .
C35 O36 1.269(5) .
C35 C48 1.508(6) .
O36 Mn01 2.084(3) 3_765
C37 N38 1.446(6) .
C37 N38 1.446(6) 4_565
C37 H37A 0.9900 .
C37 H37B 0.9900 .
N38 N42 1.367(6) .
N38 C39 1.369(6) .
C39 C40 1.383(7) .
C39 C44 1.478(8) .
C40 C41 1.385(8) .
C40 C45 1.493(6) .
C41 N42 1.346(6) .
C41 C43 1.504(8) .
C43 H43A 0.9800 .
C43 H43B 0.9800 .
C43 H43C 0.9800 .
C44 H44A 0.9800 .
C44 H44B 0.9800 .
C44 H44C 0.9800 .
C45 C46 1.369(7) .
C45 C50 1.376(7) .
C46 C47 1.386(7) .
C46 H46 0.9500 .
C47 C48 1.368(6) .
C47 H47 0.9500 .
C48 C49 1.387(6) .
C49 C50 1.377(7) .
C49 H49 0.9500 .
C50 H50 0.9500 .
C51 O52 1.189(13) .
C53 O54 1.155(10) .
N55 C56 1.370(15) .
N55 N59 1.388(13) .
C56 C57 1.328(16) .
C56 C64 1.449(13) .
C57 N58 1.46(2) .
C57 C60 1.52(2) .
N58 N59 1.332(19) .
C60 O61 1.19(2) .
C60 O62 1.292(17) .
O62 C63 1.575(15) .
C63 H63A 0.9800 .
C63 H63B 0.9800 .
C63 H63C 0.9800 .
C64 O65 1.205(15) 4_565
C64 O65 1.205(15) .
C64 O66 1.380(15) .
C64 O66 1.380(15) 4_565
O65 O65 0.97(4) 4_565
O65 O66 1.59(2) 4_565
O66 C67 1.583(19) .
O66 O65 1.59(2) 4_565
C67 H67A 0.9800 .
C67 H67B 0.9800 .
C67 H67C 0.9800 .
C68 C73 1.346(16) .
C68 C69 1.466(15) .
C68 H68 0.9500 .
C69 C70 1.375(11) .
C69 H69 0.9500 .
C70 C71 1.394(13) .
C70 H70 0.9500 .
C71 C72 1.386(15) .
C71 C74 1.531(15) .
C72 C73 1.405(17) .
C72 H72 0.9500 .
C73 H73 0.9500 .
C74 H74A 0.9800 .
C74 H74B 0.9800 .
C74 H74C 0.9800 .

loop_
_platon_squeeze_void_nr
_platon_squeeze_void_average_x
_platon_squeeze_void_average_y
_platon_squeeze_void_average_z
_platon_squeeze_void_volume
_platon_squeeze_void_count_electrons
_platon_squeeze_void_content
1 0.100 0.250 0.260 173 67 ' '
2 -0.016 0.250 0.832 11 3 ' '
3 -0.101 0.750 0.740 173 67 ' '
4 0.016 0.750 0.168 10 3 ' '
5 0.156 0.750 0.390 24 5 ' '
6 0.500 0.500 0.500 233 58 ' '
7 0.500 1.000 0.500 233 58 ' '
8 0.844 0.250 0.610 24 5 ' '
